data_4127379
loop_
_publ_author_name
'Hayashi, Mikihiro'
'Takahashi, Yuki'
'Yoshida, Yukihiro'
'Sugimoto, Kunihisa'
'Kitagawa, Hiroshi'

_publ_section_title
;
 Role of <i>d</i>-Elements in a Proton-Electron Coupling of <i>d</i>-\p
 Hybridized Electron Systems.
;
_journal_issue 29
_journal_name_full 'Journal of the American Chemical Society'
_journal_page_first 11686
_journal_page_last 11693
_journal_paper_doi 10.1021/jacs.9b04937
_journal_volume 141
_journal_year 2019
_chemical_formula_moiety 'C18 H16 N6 Pt S4 '
_chemical_formula_sum 'C18 H16 N6 Pt S4'
_chemical_formula_weight 639.69
_space_group_IT_number 14
_space_group_name_Hall '-P 2yab'
_space_group_name_H-M_alt 'P 1 21/a 1'
_symmetry_cell_setting monoclinic
_symmetry_Int_Tables_number 14
_symmetry_space_group_name_Hall '-P 2yab'
_symmetry_space_group_name_H-M 'P 1 21/a 1'
_cell_angle_alpha 90.0000
_cell_angle_beta 104.696(7)
_cell_angle_gamma 90.0000
_cell_formula_units_Z 2
_cell_length_a 9.2910(10)
_cell_length_b 11.5040(15)
_cell_length_c 10.8800(10)
_cell_measurement_reflns_used 3291
_cell_measurement_temperature 296
_cell_measurement_theta_max 23.6
_cell_measurement_theta_min 3.5
_cell_volume 1124.9(2)
_computing_cell_refinement 'MSC/AFC Diffractometer Control'
_computing_data_collection 'MSC/AFC Diffractometer Control'
_computing_data_reduction CrystalStructure
_computing_publication_material 'CrystalStructure 3.8.0'
_computing_structure_refinement SHELXL
_computing_structure_solution SHELXS97
_diffrn_ambient_temperature 296
_diffrn_measured_fraction_theta_full 0.959
_diffrn_measured_fraction_theta_max 0.959
_diffrn_measurement_device_type 'Large cylindrical IP camera'
_diffrn_measurement_method \w
_diffrn_radiation_type 'Synchrotron (SPring-8 BL02B1)'
_diffrn_radiation_wavelength 0.55981
_diffrn_reflns_av_R_equivalents 0.028
_diffrn_reflns_limit_h_max 13
_diffrn_reflns_limit_h_min 0
_diffrn_reflns_limit_k_max 16
_diffrn_reflns_limit_k_min 0
_diffrn_reflns_limit_l_max 15
_diffrn_reflns_limit_l_min -15
_diffrn_reflns_number 3291
_diffrn_reflns_theta_full 23.56
_diffrn_reflns_theta_max 23.56
_diffrn_standards_decay_% 0.00
_diffrn_standards_interval_count 0
_diffrn_standards_number 0
_exptl_absorpt_coefficient_mu 6.600
_exptl_absorpt_correction_type none
_exptl_crystal_colour red
_exptl_crystal_density_diffrn 1.889
_exptl_crystal_density_method 'not measured'
_exptl_crystal_description block
_exptl_crystal_F_000 616.00
_exptl_crystal_size_max 0.20
_exptl_crystal_size_mid 0.05
_exptl_crystal_size_min 0.05
_refine_diff_density_max 2.27
_refine_diff_density_min -1.74
_refine_ls_extinction_method none
_refine_ls_goodness_of_fit_ref 1.149
_refine_ls_hydrogen_treatment refall
_refine_ls_number_parameters 134
_refine_ls_number_reflns 3291
_refine_ls_R_factor_gt 0.0625
_refine_ls_shift/su_max 0.0000
_refine_ls_structure_factor_coef Fsqd
_refine_ls_weighting_details 'w = 1/[\s^2^(Fo^2^)+(0.0772P)^2^+6.0536P] where P=(Fo^2^+2Fc^2^)/3'
_refine_ls_weighting_scheme calc
_refine_ls_wR_factor_ref 0.1904
_reflns_number_gt 2403
_reflns_number_total 3291
_reflns_threshold_expression F^2^>2.0\s(F^2^)
_cod_data_source_file ja9b04937_si_008.cif
_cod_data_source_block Pt(HL)2_2Py
_cod_original_formula_sum 'C18 H16 N6 Pt S4 '
_cod_database_code 4127379

loop_
_symmetry_equiv_pos_site_id
_symmetry_equiv_pos_as_xyz
1 +X,+Y,+Z
2 1/2-X,1/2+Y,-Z
3 -X,-Y,-Z
4 1/2+X,1/2-Y,+Z

loop_
_atom_site_label
_atom_site_type_symbol
_atom_site_fract_x
_atom_site_fract_y
_atom_site_fract_z
_atom_site_U_iso_or_equiv
_atom_site_adp_type
_atom_site_occupancy
_atom_site_symmetry_multiplicity
_atom_site_calc_flag
_atom_site_refinement_flags
Pt(1) Pt 0.0000 1.0000 0.5000 0.0566(2) Uani 1.00 2 d S
S(1) S 0.2205(3) 1.0535(2) 0.6362(2) 0.0668(6) Uani 1.00 1 d .
S(2) S 0.1027(3) 1.0225(2) 0.3330(2) 0.0714(7) Uani 1.00 1 d .
N(1) N 0.4617(10) 1.1392(7) 0.5839(7) 0.066(2) Uani 1.00 1 d .
N(2) N 0.3573(10) 1.1225(7) 0.3241(7) 0.067(2) Uani 1.00 1 d .
N(3) N 0.9233(11) 0.6583(9) 0.1611(8) 0.077(2) Uani 1.00 1 d .
C(1) C 0.3247(11) 1.0963(7) 0.5355(8) 0.058(2) Uani 1.00 1 d .
C(2) C 0.2757(11) 1.0870(7) 0.4029(8) 0.059(2) Uani 1.00 1 d .
C(3) C 0.5433(14) 1.1722(10) 0.5068(9) 0.073(2) Uani 1.00 1 d .
C(4) C 0.4915(15) 1.1652(9) 0.3759(11) 0.077(2) Uani 1.00 1 d .
C(5) C 0.845(2) 0.5764(15) 0.0984(12) 0.111(5) Uani 1.00 1 d .
C(6) C 0.781(2) 0.583(2) -0.0291(12) 0.153(9) Uani 1.00 1 d .
C(7) C 0.8027(19) 0.6800(17) -0.0898(12) 0.111(5) Uani 1.00 1 d .
C(8) C 0.872(2) 0.7672(17) -0.0302(16) 0.123(5) Uani 1.00 1 d .
C(9) C 0.942(2) 0.7504(17) 0.1025(17) 0.124(5) Uani 1.00 1 d .
H(1) H 0.4963 1.1452 0.6648 0.080 Uiso 1.00 1 c R
H(2) H 0.6385 1.2010 0.5414 0.087 Uiso 1.00 1 c R
H(3) H 0.5510 1.1905 0.3242 0.092 Uiso 1.00 1 c R
H(4) H 0.8306 0.5092 0.1414 0.133 Uiso 1.00 1 c R
H(5) H 0.7249 0.5225 -0.0724 0.183 Uiso 1.00 1 c R
H(6) H 0.7664 0.6839 -0.1776 0.134 Uiso 1.00 1 c R
H(7) H 0.8764 0.8380 -0.0704 0.147 Uiso 1.00 1 c R
H(8) H 1.0034 0.8086 0.1468 0.149 Uiso 1.00 1 c R

loop_
_atom_site_aniso_label
_atom_site_aniso_U_11
_atom_site_aniso_U_22
_atom_site_aniso_U_33
_atom_site_aniso_U_12
_atom_site_aniso_U_13
_atom_site_aniso_U_23
Pt(1) 0.0660(3) 0.0637(3) 0.0357(2) 0.0063(2) 0.00480(19) 0.00070(18)
S(1) 0.0712(14) 0.0899(17) 0.0347(8) 0.0001(13) 0.0051(9) 0.0025(10)
S(2) 0.0725(15) 0.0980(19) 0.0408(10) -0.0029(12) 0.0091(10) -0.0099(10)
N(1) 0.081(5) 0.065(4) 0.045(3) -0.002(3) 0.002(3) -0.001(3)
N(2) 0.086(5) 0.066(4) 0.049(3) 0.000(4) 0.019(3) 0.007(3)
N(3) 0.091(6) 0.089(6) 0.048(4) 0.013(5) 0.010(4) 0.005(4)
C(1) 0.077(5) 0.046(4) 0.045(3) 0.007(3) 0.005(3) 0.002(3)
C(2) 0.077(5) 0.049(4) 0.045(3) 0.011(3) 0.005(3) 0.005(3)
C(3) 0.088(6) 0.068(6) 0.058(5) -0.014(5) 0.010(5) 0.005(4)
C(4) 0.098(8) 0.068(6) 0.064(5) -0.014(5) 0.021(5) 0.009(4)
C(5) 0.159(14) 0.116(11) 0.052(5) -0.012(10) 0.017(7) 0.016(6)
C(6) 0.179(18) 0.21(2) 0.045(6) -0.069(16) -0.014(8) 0.019(9)
C(7) 0.127(12) 0.150(15) 0.051(6) 0.018(11) 0.013(7) 0.024(8)
C(8) 0.172(18) 0.113(12) 0.086(10) 0.004(11) 0.041(11) 0.038(9)
C(9) 0.129(13) 0.121(13) 0.119(13) -0.019(10) 0.023(11) -0.032(11)

loop_
_atom_type_symbol
_atom_type_description
_atom_type_scat_dispersion_real
_atom_type_scat_dispersion_imag
_atom_type_scat_source
C C 0.003 0.002
;
International Tables for Crystallography
(1992, Vol. C, Tables 4.2.6.8 and 6.1.1.4)
;
H H 0.000 0.000
;
International Tables for Crystallography
(1992, Vol. C, Table 6.1.1.4)
;
N N 0.006 0.003
;
International Tables for Crystallography
(1992, Vol. C, Tables 4.2.6.8 and 6.1.1.4)
;
Pt Pt -1.703 8.390
;
International Tables for Crystallography
(1992, Vol. C, Tables 4.2.6.8 and 6.1.1.4)
;
S S 0.125 0.123
;
International Tables for Crystallography
(1992, Vol. C, Tables 4.2.6.8 and 6.1.1.4)
;

loop_
_geom_angle_atom_site_label_1
_geom_angle_atom_site_label_2
_geom_angle_atom_site_label_3
_geom_angle
_geom_angle_publ_flag
_geom_angle_site_symmetry_1
_geom_angle_site_symmetry_3
S(1) Pt(1) S(1) 180.00(14) yes . 5_603
S(1) Pt(1) S(2) 89.92(9) yes . .
S(1) Pt(1) S(2) 90.08(9) yes . 5_603
S(1) Pt(1) S(2) 90.08(9) yes 5_603 .
S(1) Pt(1) S(2) 89.92(9) yes 5_603 5_603
S(2) Pt(1) S(2) 180.00(14) yes . 5_603
Pt(1) S(1) C(1) 102.8(2) yes . .
Pt(1) S(2) C(2) 103.0(3) yes . .
C(1) N(1) C(3) 119.7(8) yes . .
C(2) N(2) C(4) 117.6(8) yes . .
C(5) N(3) C(9) 118.7(12) yes . .
S(1) C(1) N(1) 119.3(6) yes . .
S(1) C(1) C(2) 123.3(7) yes . .
N(1) C(1) C(2) 117.4(9) yes . .
S(2) C(2) N(2) 117.0(6) yes . .
S(2) C(2) C(1) 119.9(8) yes . .
N(2) C(2) C(1) 123.0(8) yes . .
N(1) C(3) C(4) 122.1(11) yes . .
N(2) C(4) C(3) 120.1(12) yes . .
N(3) C(5) C(6) 122.6(17) yes . .
C(5) C(6) C(7) 118.3(18) yes . .
C(6) C(7) C(8) 121.5(14) yes . .
C(7) C(8) C(9) 116.5(17) yes . .
N(3) C(9) C(8) 122.0(16) yes . .
C(1) N(1) H(1) 120.1 no . .
C(3) N(1) H(1) 120.1 no . .
N(1) C(3) H(2) 119.0 no . .
C(4) C(3) H(2) 119.0 no . .
N(2) C(4) H(3) 119.9 no . .
C(3) C(4) H(3) 119.9 no . .
N(3) C(5) H(4) 118.7 no . .
C(6) C(5) H(4) 118.7 no . .
C(5) C(6) H(5) 120.9 no . .
C(7) C(6) H(5) 120.9 no . .
C(6) C(7) H(6) 119.3 no . .
C(8) C(7) H(6) 119.2 no . .
C(7) C(8) H(7) 121.8 no . .
C(9) C(8) H(7) 121.8 no . .
N(3) C(9) H(8) 119.0 no . .
C(8) C(9) H(8) 119.0 no . .

loop_
_geom_bond_atom_site_label_1
_geom_bond_atom_site_label_2
_geom_bond_distance
_geom_bond_publ_flag
_geom_bond_site_symmetry_2
Pt(1) S(1) 2.287(2) yes .
Pt(1) S(1) 2.287(2) yes 5_603
Pt(1) S(2) 2.271(3) yes .
Pt(1) S(2) 2.271(3) yes 5_603
S(1) C(1) 1.708(11) yes .
S(2) C(2) 1.759(9) yes .
N(1) C(1) 1.342(12) yes .
N(1) C(3) 1.321(16) yes .
N(2) C(2) 1.343(14) yes .
N(2) C(4) 1.325(15) yes .
N(3) C(5) 1.277(19) yes .
N(3) C(9) 1.27(2) yes .
C(1) C(2) 1.403(11) yes .
C(3) C(4) 1.385(15) yes .
C(5) C(6) 1.366(17) yes .
C(6) C(7) 1.33(2) yes .
C(7) C(8) 1.28(2) yes .
C(8) C(9) 1.44(2) yes .
N(1) H(1) 0.860 no .
C(3) H(2) 0.930 no .
C(4) H(3) 0.930 no .
C(5) H(4) 0.930 no .
C(6) H(5) 0.930 no .
C(7) H(6) 0.930 no .
C(8) H(7) 0.930 no .
C(9) H(8) 0.930 no .

loop_
_geom_contact_atom_site_label_1
_geom_contact_atom_site_label_2
_geom_contact_distance
_geom_contact_site_symmetry_2
N(1) N(2) 3.470(12) 6_603
N(1) N(3) 2.717(11) 6_602
N(1) C(2) 3.545(13) 6_603
N(1) C(4) 3.542(14) 6_603
N(1) C(5) 3.542(14) 6_602
N(1) C(9) 3.54(2) 6_602
N(2) N(1) 3.470(12) 6_603
N(2) C(5) 3.337(17) 5_504
N(2) C(7) 3.457(18) 6_503
N(2) C(8) 3.593(18) 6_503
N(3) N(1) 2.717(11) 6_602
N(3) C(3) 3.551(14) 6_602
C(1) C(3) 3.397(15) 6_603
C(1) C(4) 3.473(14) 6_603
C(2) N(1) 3.545(13) 6_603
C(2) C(3) 3.442(14) 6_603
C(3) N(3) 3.551(14) 6_602
C(3) C(1) 3.397(15) 6_603
C(3) C(2) 3.442(14) 6_603
C(4) N(1) 3.542(14) 6_603
C(4) C(1) 3.473(14) 6_603
C(5) N(1) 3.542(14) 6_602
C(5) N(2) 3.337(17) 5_504
C(7) N(2) 3.457(18) 6_503
C(8) N(2) 3.593(18) 6_503
C(9) N(1) 3.54(2) 6_602
S(1) H(2) 3.036 4_504
S(1) H(3) 3.479 6_603
S(1) H(5) 3.279 4_604
S(1) H(6) 3.363 4_604
S(2) H(2) 3.549 6_603
S(2) H(3) 3.335 4_504
S(2) H(4) 3.347 4_504
S(2) H(5) 3.594 5_502
S(2) H(7) 3.325 6_503
S(2) H(8) 3.171 4_501
N(1) H(2) 3.451 4_504
N(1) H(4) 3.459 6_602
N(1) H(8) 3.465 6_602
N(2) H(1) 3.357 6_603
N(2) H(3) 3.567 4_504
N(2) H(4) 2.461 4_504
N(2) H(6) 2.809 6_503
N(2) H(7) 3.082 6_503
N(3) H(1) 1.857 6_602
N(3) H(2) 3.462 6_602
C(1) H(2) 3.558 6_603
C(1) H(2) 2.914 4_504
C(2) H(1) 3.600 6_603
C(2) H(2) 3.426 6_603
C(2) H(2) 3.290 4_504
C(2) H(3) 3.277 4_504
C(2) H(4) 3.211 4_504
C(2) H(6) 3.552 6_503
C(4) H(4) 3.291 4_504
C(4) H(6) 3.495 6_502
C(4) H(6) 3.284 6_503
C(5) H(1) 2.740 6_602
C(5) H(7) 3.395 6_502
C(5) H(8) 3.599 4_504
C(6) H(7) 3.479 6_502
C(7) H(3) 3.181 6_502
C(8) H(3) 3.561 6_502
C(8) H(4) 3.405 6_502
C(8) H(5) 3.344 6_502
C(9) H(1) 2.732 6_602
C(9) H(5) 3.472 6_502
H(1) N(2) 3.357 6_603
H(1) N(3) 1.857 6_602
H(1) C(2) 3.600 6_603
H(1) C(5) 2.740 6_602
H(1) C(9) 2.732 6_602
H(1) H(4) 2.786 6_602
H(1) H(8) 2.780 6_602
H(2) S(1) 3.036 5_504
H(2) S(2) 3.549 6_603
H(2) N(1) 3.451 5_504
H(2) N(3) 3.462 6_602
H(2) C(1) 3.558 6_603
H(2) C(1) 2.914 5_504
H(2) C(2) 3.426 6_603
H(2) C(2) 3.290 5_504
H(3) S(1) 3.479 6_603
H(3) S(2) 3.335 5_504
H(3) N(2) 3.567 5_504
H(3) C(2) 3.277 5_504
H(3) C(7) 3.181 6_502
H(3) C(8) 3.561 6_502
H(3) H(4) 3.370 4_504
H(3) H(6) 2.607 6_502
H(3) H(6) 3.308 6_503
H(3) H(7) 3.449 6_502
H(4) S(2) 3.347 5_504
H(4) N(1) 3.459 6_602
H(4) N(2) 2.461 5_504
H(4) C(2) 3.211 5_504
H(4) C(4) 3.291 5_504
H(4) C(8) 3.405 6_502
H(4) H(1) 2.786 6_602
H(4) H(3) 3.370 5_504
H(4) H(7) 2.724 6_502
H(5) S(1) 3.279 5_404
H(5) S(2) 3.594 5_502
H(5) C(8) 3.344 6_502
H(5) C(9) 3.472 6_502
H(5) H(7) 2.924 6_502
H(5) H(8) 3.215 6_502
H(6) S(1) 3.363 5_404
H(6) N(2) 2.809 6_503
H(6) C(2) 3.552 6_503
H(6) C(4) 3.495 6_502
H(6) C(4) 3.284 6_503
H(6) H(3) 2.607 6_502
H(6) H(3) 3.308 6_503
H(7) S(2) 3.325 6_503
H(7) N(2) 3.082 6_503
H(7) C(5) 3.395 6_502
H(7) C(6) 3.479 6_502
H(7) H(3) 3.449 6_502
H(7) H(4) 2.724 6_502
H(7) H(5) 2.924 6_502
H(8) S(2) 3.171 6_501
H(8) N(1) 3.465 6_602
H(8) C(5) 3.599 5_504
H(8) H(1) 2.780 6_602
H(8) H(5) 3.215 6_502

loop_
_geom_hbond_atom_site_label_D
_geom_hbond_atom_site_label_H
_geom_hbond_atom_site_label_A
_geom_hbond_site_symmetry_A
_geom_hbond_distance_DA
_geom_hbond_distance_DH
_geom_hbond_distance_HA
_geom_hbond_angle_DHA
_geom_hbond_publ_flag
N(1) H(1) N(3) 2_656 2.723(9) 0.950 1.774 177.2 no

loop_
_geom_torsion_atom_site_label_1
_geom_torsion_atom_site_label_2
_geom_torsion_atom_site_label_3
_geom_torsion_atom_site_label_4
_geom_torsion
_geom_torsion_site_symmetry_1
_geom_torsion_site_symmetry_3
_geom_torsion_site_symmetry_4
S(1) Pt(1) S(2) C(2) -8.4(3) . . .
S(2) Pt(1) S(1) C(1) 7.3(3) . . .
S(1) Pt(1) S(2) C(2) -171.6(3) . 5_603 5_603
S(2) Pt(1) S(1) C(1) -172.7(3) 5_603 . .
S(1) Pt(1) S(2) C(2) 171.6(3) 5_603 . .
S(2) Pt(1) S(1) C(1) 172.7(3) . 5_603 5_603
S(1) Pt(1) S(2) C(2) 8.4(3) 5_603 5_603 5_603
S(2) Pt(1) S(1) C(1) -7.3(3) 5_603 5_603 5_603
Pt(1) S(1) C(1) N(1) 176.9(6) . . .
Pt(1) S(1) C(1) C(2) -4.3(8) . . .
Pt(1) S(2) C(2) N(2) -173.2(6) . . .
Pt(1) S(2) C(2) C(1) 8.6(7) . . .
C(1) N(1) C(3) C(4) 0.7(12) . . .
C(3) N(1) C(1) S(1) 179.8(6) . . .
C(3) N(1) C(1) C(2) 1.0(13) . . .
C(2) N(2) C(4) C(3) -0.1(13) . . .
C(4) N(2) C(2) S(2) -176.2(7) . . .
C(4) N(2) C(2) C(1) 1.9(14) . . .
C(5) N(3) C(9) C(8) 3(2) . . .
C(9) N(3) C(5) C(6) 0(2) . . .
S(1) C(1) C(2) S(2) -3.1(11) . . .
S(1) C(1) C(2) N(2) 178.9(7) . . .
N(1) C(1) C(2) S(2) 175.7(6) . . .
N(1) C(1) C(2) N(2) -2.3(13) . . .
N(1) C(3) C(4) N(2) -1.2(17) . . .
N(3) C(5) C(6) C(7) 0(3) . . .
C(5) C(6) C(7) C(8) -5(3) . . .
C(6) C(7) C(8) C(9) 8(3) . . .
C(7) C(8) C(9) N(3) -8(3) . . .
